data_2235683
loop_
_publ_author_name
'Wang, Cheng-Yuan'
'Jing, Bu-Qin'
'Dong, Jian-Fang'
'Li, Lian-Zhi'

_publ_section_title
;
 Oxido[<i>N</i>-(2-oxidobenzylidene-\k<i>O</i>)leucinato-\k^2^<i>N</i>,<i>O</i>](1,10-phenanthroline-\k^2^<i>N</i>,<i>N</i>')vanadium(IV)
;
_journal_coeditor_code XU5555
_journal_issue 7
_journal_name_full 'Acta Crystallographica Section E'
_journal_page_first m907
_journal_paper_doi 10.1107/S1600536812025391
_journal_volume 68
_journal_year 2012
_chemical_formula_iupac '[V (C13 H15 N O3) O (C12 H8 N2)]'
_chemical_formula_moiety 'C25 H23 N3 O4 V'
_chemical_formula_sum 'C25 H23 N3 O4 V'
_chemical_formula_weight 480.40
_chemical_name_systematic
;
Oxido[<i>N</i>-(2-oxidobenzylidene-\k<i>O</i>)leucinato-
\k^2^<i>N</i>,<i>O</i>](1,10-phenanthroline-\k^2^<i>N</i>,<i>N</i>')vanadium(IV)
;
_space_group_IT_number 148
_symmetry_cell_setting hexagonal
_symmetry_space_group_name_Hall '-R 3'
_symmetry_space_group_name_H-M 'R -3 :H'
_atom_sites_solution_hydrogens geom
_atom_sites_solution_primary direct
_atom_sites_solution_secondary difmap
_audit_creation_method SHELXL-97
_cell_angle_alpha 90.00
_cell_angle_beta 90.00
_cell_angle_gamma 120.00
_cell_formula_units_Z 18
_cell_length_a 33.675(4)
_cell_length_b 33.675(4)
_cell_length_c 10.283(2)
_cell_measurement_reflns_used 3014
_cell_measurement_temperature 298(2)
_cell_measurement_theta_max 28.317
_cell_measurement_theta_min 2.419
_cell_volume 10099(3)
_computing_cell_refinement 'SAINT (Bruker, 2007)'
_computing_data_collection 'SMART (Bruker, 2007)'
_computing_data_reduction 'SAINT (Bruker, 2007)'
_computing_molecular_graphics 'SHELXTL (Sheldrick, 2008) and DIAMOND (Brandenburg, 1999)'
_computing_publication_material 'SHELXTL (Sheldrick, 2008)'
_computing_structure_refinement 'SHELXL97 (Sheldrick, 2008)'
_computing_structure_solution 'SHELXS97 (Sheldrick, 2008)'
_diffrn_ambient_temperature 298(2)
_diffrn_measured_fraction_theta_full 0.998
_diffrn_measured_fraction_theta_max 0.998
_diffrn_measurement_device_type 'Bruker SMART 1000 CCD area-detector'
_diffrn_measurement_method '\f and \w scans'
_diffrn_radiation_monochromator graphite
_diffrn_radiation_source 'fine-focus sealed tube'
_diffrn_radiation_type MoK\a
_diffrn_radiation_wavelength 0.71073
_diffrn_reflns_av_R_equivalents 0.1367
_diffrn_reflns_av_sigmaI/netI 0.1340
_diffrn_reflns_limit_h_max 40
_diffrn_reflns_limit_h_min -35
_diffrn_reflns_limit_k_max 39
_diffrn_reflns_limit_k_min -39
_diffrn_reflns_limit_l_max 11
_diffrn_reflns_limit_l_min -12
_diffrn_reflns_number 17437
_diffrn_reflns_theta_full 25.03
_diffrn_reflns_theta_max 25.03
_diffrn_reflns_theta_min 2.09
_exptl_absorpt_coefficient_mu 0.480
_exptl_absorpt_correction_T_max 0.9626
_exptl_absorpt_correction_T_min 0.8977
_exptl_absorpt_correction_type multi-scan
_exptl_absorpt_process_details '(SADABS; Bruker, 2001)'
_exptl_crystal_colour yellow
_exptl_crystal_density_diffrn 1.422
_exptl_crystal_density_method 'not measured'
_exptl_crystal_description block
_exptl_crystal_F_000 4482
_exptl_crystal_size_max 0.23
_exptl_crystal_size_mid 0.11
_exptl_crystal_size_min 0.08
_refine_diff_density_max 0.403
_refine_diff_density_min -0.376
_refine_ls_extinction_method none
_refine_ls_goodness_of_fit_ref 0.999
_refine_ls_hydrogen_treatment constr
_refine_ls_matrix_type full
_refine_ls_number_parameters 298
_refine_ls_number_reflns 3962
_refine_ls_number_restraints 0
_refine_ls_restrained_S_all 0.999
_refine_ls_R_factor_all 0.1541
_refine_ls_R_factor_gt 0.0653
_refine_ls_shift/su_max 0.000
_refine_ls_shift/su_mean 0.000
_refine_ls_structure_factor_coef Fsqd
_refine_ls_weighting_details 'calc w=1/[\s^2^(Fo^2^)+(0.0477P)^2^+0.0000P] where P=(Fo^2^+2Fc^2^)/3'
_refine_ls_weighting_scheme calc
_refine_ls_wR_factor_gt 0.1100
_refine_ls_wR_factor_ref 0.1284
_reflns_number_gt 2020
_reflns_number_total 3962
_reflns_threshold_expression >2sigma(I)
_cod_data_source_file xu5555.cif
_cod_data_source_block I
_cod_original_sg_symbol_H-M 'R -3'
_cod_database_code 2235683
_cod_database_fobs_code 2235683

loop_
_symmetry_equiv_pos_as_xyz
'x, y, z'
'-y, x-y, z'
'-x+y, -x, z'
'x+2/3, y+1/3, z+1/3'
'-y+2/3, x-y+1/3, z+1/3'
'-x+y+2/3, -x+1/3, z+1/3'
'x+1/3, y+2/3, z+2/3'
'-y+1/3, x-y+2/3, z+2/3'
'-x+y+1/3, -x+2/3, z+2/3'
'-x, -y, -z'
'y, -x+y, -z'
'x-y, x, -z'
'-x+2/3, -y+1/3, -z+1/3'
'y+2/3, -x+y+1/3, -z+1/3'
'x-y+2/3, x+1/3, -z+1/3'
'-x+1/3, -y+2/3, -z+2/3'
'y+1/3, -x+y+2/3, -z+2/3'
'x-y+1/3, x+2/3, -z+2/3'

loop_
_atom_site_type_symbol
_atom_site_label
_atom_site_fract_x
_atom_site_fract_y
_atom_site_fract_z
_atom_site_U_iso_or_equiv
_atom_site_adp_type
_atom_site_calc_flag
_atom_site_refinement_flags
_atom_site_occupancy
_atom_site_symmetry_multiplicity
V V1 0.88840(2) 0.14374(2) 0.82377(7) 0.0405(3) Uani d . 1 1
N N1 0.93728(11) 0.12709(11) 0.7777(3) 0.0400(9) Uani d . 1 1
N N2 0.85177(11) 0.17154(11) 0.9193(3) 0.0364(9) Uani d . 1 1
N N3 0.93599(11) 0.19076(10) 0.9904(3) 0.0344(9) Uani d . 1 1
O O1 0.87689(9) 0.09726(9) 0.9600(3) 0.0488(8) Uani d . 1 1
O O2 0.89395(11) 0.04585(11) 1.0382(3) 0.0667(10) Uani d . 1 1
O O3 0.92356(10) 0.20089(9) 0.7295(3) 0.0486(8) Uani d . 1 1
O O4 0.84766(10) 0.11361(10) 0.7265(3) 0.0594(9) Uani d . 1 1
C C1 0.89801(15) 0.07417(16) 0.9562(5) 0.0482(13) Uani d . 1 1
C C2 0.92849(15) 0.08310(14) 0.8356(5) 0.0493(13) Uani d . 1 1
H H2 0.9575 0.0850 0.8605 0.059 Uiso calc R 1 1
C C3 0.90355(16) 0.04533(15) 0.7341(5) 0.0632(15) Uani d . 1 1
H H3A 0.8758 0.0454 0.7096 0.076 Uiso calc R 1 1
H H3B 0.9228 0.0536 0.6574 0.076 Uiso calc R 1 1
C C4 0.89048(18) -0.00300(17) 0.7707(6) 0.0700(16) Uani d . 1 1
H H4 0.8709 -0.0112 0.8479 0.084 Uiso calc R 1 1
C C5 0.9313(2) -0.00798(19) 0.8060(7) 0.121(3) Uani d . 1 1
H H5A 0.9210 -0.0390 0.8318 0.181 Uiso calc R 1 1
H H5B 0.9477 0.0123 0.8766 0.181 Uiso calc R 1 1
H H5C 0.9512 -0.0004 0.7321 0.181 Uiso calc R 1 1
C C6 0.8627(2) -0.03564(18) 0.6648(6) 0.109(2) Uani d . 1 1
H H6A 0.8541 -0.0663 0.6903 0.164 Uiso calc R 1 1
H H6B 0.8805 -0.0279 0.5865 0.164 Uiso calc R 1 1
H H6C 0.8356 -0.0337 0.6498 0.164 Uiso calc R 1 1
C C7 0.97293(15) 0.14987(16) 0.7061(4) 0.0469(12) Uani d . 1 1
H H7 0.9921 0.1377 0.6939 0.056 Uiso calc R 1 1
C C8 0.98550(14) 0.19273(15) 0.6433(4) 0.0399(11) Uani d . 1 1
C C9 0.96116(15) 0.21653(15) 0.6601(4) 0.0415(11) Uani d . 1 1
C C10 0.97886(17) 0.25974(16) 0.6011(5) 0.0570(14) Uani d . 1 1
H H10 0.9639 0.2763 0.6133 0.068 Uiso calc R 1 1
C C11 1.01764(19) 0.27800(19) 0.5261(5) 0.0657(15) Uani d . 1 1
H H11 1.0288 0.3068 0.4888 0.079 Uiso calc R 1 1
C C12 1.04026(17) 0.2539(2) 0.5057(5) 0.0657(16) Uani d . 1 1
H H12 1.0659 0.2659 0.4522 0.079 Uiso calc R 1 1
C C13 1.02484(15) 0.21226(18) 0.5642(5) 0.0563(14) Uani d . 1 1
H H13 1.0407 0.1965 0.5515 0.068 Uiso calc R 1 1
C C14 0.80925(14) 0.16091(14) 0.8869(4) 0.0444(12) Uani d . 1 1
H H14 0.7952 0.1409 0.8177 0.053 Uiso calc R 1 1
C C15 0.78503(15) 0.17820(16) 0.9513(5) 0.0534(14) Uani d . 1 1
H H15 0.7554 0.1698 0.9257 0.064 Uiso calc R 1 1
C C16 0.80519(17) 0.20759(17) 1.0524(5) 0.0536(14) Uani d . 1 1
H H16 0.7890 0.2187 1.0980 0.064 Uiso calc R 1 1
C C17 0.85043(16) 0.22109(15) 1.0881(4) 0.0421(12) Uani d . 1 1
C C18 0.87224(13) 0.20153(13) 1.0202(4) 0.0332(10) Uani d . 1 1
C C19 0.91747(13) 0.21233(13) 1.0547(4) 0.0329(10) Uani d . 1 1
C C20 0.94042(15) 0.24385(14) 1.1550(4) 0.0409(11) Uani d . 1 1
C C21 0.98392(16) 0.25152(15) 1.1888(5) 0.0515(13) Uani d . 1 1
H H21 1.0003 0.2719 1.2554 0.062 Uiso calc R 1 1
C C22 1.00214(15) 0.22934(16) 1.1246(5) 0.0491(13) Uani d . 1 1
H H22 1.0310 0.2342 1.1464 0.059 Uiso calc R 1 1
C C23 0.97694(15) 0.19928(14) 1.0259(4) 0.0430(12) Uani d . 1 1
H H23 0.9898 0.1842 0.9822 0.052 Uiso calc R 1 1
C C24 0.87448(19) 0.25339(16) 1.1893(5) 0.0551(14) Uani d . 1 1
H H24 0.8602 0.2667 1.2346 0.066 Uiso calc R 1 1
C C25 0.91796(18) 0.26461(16) 1.2196(4) 0.0565(14) Uani d . 1 1
H H25 0.9335 0.2864 1.2839 0.068 Uiso calc R 1 1

loop_
_atom_site_aniso_label
_atom_site_aniso_U_11
_atom_site_aniso_U_22
_atom_site_aniso_U_33
_atom_site_aniso_U_12
_atom_site_aniso_U_13
_atom_site_aniso_U_23
V1 0.0317(5) 0.0396(5) 0.0497(5) 0.0173(4) -0.0018(4) -0.0068(4)
N1 0.030(2) 0.037(2) 0.053(3) 0.0164(19) 0.0006(19) -0.0056(19)
N2 0.029(2) 0.036(2) 0.045(2) 0.0169(18) 0.0024(18) 0.0046(19)
N3 0.027(2) 0.033(2) 0.045(2) 0.0173(18) -0.0001(18) -0.0003(17)
O1 0.0430(19) 0.0417(19) 0.062(2) 0.0215(17) 0.0091(16) 0.0017(16)
O2 0.070(2) 0.064(2) 0.068(3) 0.035(2) 0.0031(19) 0.017(2)
O3 0.047(2) 0.0468(19) 0.059(2) 0.0287(17) 0.0139(17) 0.0082(16)
O4 0.048(2) 0.059(2) 0.071(2) 0.0265(17) -0.0164(17) -0.0237(18)
C1 0.037(3) 0.039(3) 0.057(4) 0.011(3) -0.005(3) -0.007(3)
C2 0.036(3) 0.035(3) 0.077(4) 0.018(2) -0.001(3) -0.002(3)
C3 0.067(4) 0.044(3) 0.083(4) 0.030(3) 0.001(3) -0.005(3)
C4 0.065(4) 0.046(3) 0.103(5) 0.030(3) 0.000(3) -0.005(3)
C5 0.085(5) 0.068(4) 0.221(8) 0.047(4) -0.010(5) 0.009(5)
C6 0.131(6) 0.050(4) 0.136(6) 0.038(4) -0.034(5) -0.031(4)
C7 0.041(3) 0.051(3) 0.059(3) 0.031(3) -0.001(3) -0.013(3)
C8 0.035(3) 0.040(3) 0.043(3) 0.018(2) 0.003(2) -0.001(2)
C9 0.038(3) 0.040(3) 0.037(3) 0.013(3) -0.010(2) -0.010(2)
C10 0.070(4) 0.048(3) 0.052(3) 0.028(3) -0.001(3) -0.001(3)
C11 0.075(4) 0.066(4) 0.039(3) 0.022(4) 0.001(3) 0.010(3)
C12 0.046(3) 0.086(4) 0.043(4) 0.017(3) 0.001(3) 0.006(3)
C13 0.037(3) 0.071(4) 0.055(3) 0.023(3) 0.001(3) -0.007(3)
C14 0.026(3) 0.040(3) 0.063(3) 0.013(2) -0.005(2) 0.001(2)
C15 0.031(3) 0.058(3) 0.082(4) 0.030(3) 0.005(3) 0.014(3)
C16 0.054(4) 0.063(4) 0.061(4) 0.042(3) 0.023(3) 0.022(3)
C17 0.046(3) 0.044(3) 0.047(3) 0.031(3) 0.014(3) 0.012(2)
C18 0.033(3) 0.029(2) 0.038(3) 0.015(2) 0.007(2) 0.010(2)
C19 0.031(3) 0.028(2) 0.037(3) 0.012(2) 0.008(2) 0.008(2)
C20 0.046(3) 0.039(3) 0.035(3) 0.019(3) 0.006(2) 0.002(2)
C21 0.051(3) 0.047(3) 0.047(3) 0.017(3) -0.009(3) -0.007(2)
C22 0.029(3) 0.057(3) 0.059(3) 0.020(3) -0.006(3) -0.001(3)
C23 0.037(3) 0.040(3) 0.049(3) 0.018(2) 0.002(2) 0.001(3)
C24 0.071(4) 0.047(3) 0.057(4) 0.036(3) 0.023(3) 0.005(3)
C25 0.066(4) 0.052(3) 0.049(3) 0.028(3) 0.005(3) -0.010(3)

loop_
_atom_type_symbol
_atom_type_description
_atom_type_scat_dispersion_real
_atom_type_scat_dispersion_imag
_atom_type_scat_source
C C 0.0033 0.0016 'International Tables Vol C Tables 4.2.6.8 and 6.1.1.4'
H H 0.0000 0.0000 'International Tables Vol C Tables 4.2.6.8 and 6.1.1.4'
N N 0.0061 0.0033 'International Tables Vol C Tables 4.2.6.8 and 6.1.1.4'
O O 0.0106 0.0060 'International Tables Vol C Tables 4.2.6.8 and 6.1.1.4'
V V 0.3005 0.5294 'International Tables Vol C Tables 4.2.6.8 and 6.1.1.4'

loop_
_geom_angle_atom_site_label_1
_geom_angle_atom_site_label_2
_geom_angle_atom_site_label_3
_geom_angle
O4 V1 O3 102.90(15)
O4 V1 O1 100.04(14)
O3 V1 O1 156.11(12)
O4 V1 N1 103.66(14)
O3 V1 N1 88.88(13)
O1 V1 N1 79.28(13)
O4 V1 N2 93.81(14)
O3 V1 N2 89.71(12)
O1 V1 N2 95.35(12)
N1 V1 N2 162.35(14)
O4 V1 N3 167.06(14)
O3 V1 N3 79.80(12)
O1 V1 N3 79.32(11)
N1 V1 N3 88.98(12)
N2 V1 N3 73.46(13)
C7 N1 C2 119.1(4)
C7 N1 V1 127.6(3)
C2 N1 V1 113.3(3)
C14 N2 C18 117.7(4)
C14 N2 V1 123.2(3)
C18 N2 V1 119.1(3)
C23 N3 C19 117.8(4)
C23 N3 V1 129.9(3)
C19 N3 V1 112.3(3)
C1 O1 V1 120.3(3)
C9 O3 V1 131.1(3)
O2 C1 O1 124.5(5)
O2 C1 C2 120.6(5)
O1 C1 C2 114.9(4)
N1 C2 C3 108.0(4)
N1 C2 C1 107.4(4)
C3 C2 C1 110.6(4)
N1 C2 H2 110.3
C3 C2 H2 110.3
C1 C2 H2 110.3
C4 C3 C2 118.1(4)
C4 C3 H3A 107.8
C2 C3 H3A 107.8
C4 C3 H3B 107.8
C2 C3 H3B 107.8
H3A C3 H3B 107.1
C6 C4 C3 110.4(5)
C6 C4 C5 111.3(5)
C3 C4 C5 112.9(4)
C6 C4 H4 107.3
C3 C4 H4 107.3
C5 C4 H4 107.3
C4 C5 H5A 109.5
C4 C5 H5B 109.5
H5A C5 H5B 109.5
C4 C5 H5C 109.5
H5A C5 H5C 109.5
H5B C5 H5C 109.5
C4 C6 H6A 109.5
C4 C6 H6B 109.5
H6A C6 H6B 109.5
C4 C6 H6C 109.5
H6A C6 H6C 109.5
H6B C6 H6C 109.5
N1 C7 C8 125.1(4)
N1 C7 H7 117.5
C8 C7 H7 117.5
C13 C8 C9 118.9(4)
C13 C8 C7 117.7(4)
C9 C8 C7 123.4(4)
O3 C9 C10 118.4(4)
O3 C9 C8 123.7(4)
C10 C9 C8 118.0(4)
C11 C10 C9 121.6(5)
C11 C10 H10 119.2
C9 C10 H10 119.2
C10 C11 C12 120.3(5)
C10 C11 H11 119.8
C12 C11 H11 119.8
C13 C12 C11 119.9(5)
C13 C12 H12 120.1
C11 C12 H12 120.1
C12 C13 C8 121.3(5)
C12 C13 H13 119.3
C8 C13 H13 119.3
N2 C14 C15 123.2(4)
N2 C14 H14 118.4
C15 C14 H14 118.4
C16 C15 C14 119.1(4)
C16 C15 H15 120.4
C14 C15 H15 120.4
C15 C16 C17 120.1(4)
C15 C16 H16 119.9
C17 C16 H16 119.9
C18 C17 C16 117.3(4)
C18 C17 C24 119.5(4)
C16 C17 C24 123.2(5)
N2 C18 C17 122.5(4)
N2 C18 C19 117.2(4)
C17 C18 C19 120.2(4)
N3 C19 C20 122.8(4)
N3 C19 C18 117.8(4)
C20 C19 C18 119.4(4)
C21 C20 C19 116.9(4)
C21 C20 C25 123.9(4)
C19 C20 C25 119.1(4)
C22 C21 C20 120.0(4)
C22 C21 H21 120.0
C20 C21 H21 120.0
C21 C22 C23 118.7(4)
C21 C22 H22 120.6
C23 C22 H22 120.6
N3 C23 C22 123.8(4)
N3 C23 H23 118.1
C22 C23 H23 118.1
C25 C24 C17 120.2(4)
C25 C24 H24 119.9
C17 C24 H24 119.9
C24 C25 C20 121.5(4)
C24 C25 H25 119.3
C20 C25 H25 119.3

loop_
_geom_bond_atom_site_label_1
_geom_bond_atom_site_label_2
_geom_bond_distance
_geom_bond_publ_flag
V1 O1 1.989(3) y
V1 O3 1.941(3) y
V1 O4 1.587(3) y
V1 N1 2.042(3) y
V1 N2 2.125(3) y
V1 N3 2.340(3) y
N1 C7 1.285(5) ?
N1 C2 1.483(5) ?
N2 C14 1.333(5) ?
N2 C18 1.369(5) ?
N3 C23 1.312(5) ?
N3 C19 1.344(5) ?
O1 C1 1.290(5) ?
O2 C1 1.228(5) ?
O3 C9 1.313(5) ?
C1 C2 1.541(6) ?
C2 C3 1.531(6) ?
C2 H2 0.9800 ?
C3 C4 1.506(6) ?
C3 H3A 0.9700 ?
C3 H3B 0.9700 ?
C4 C6 1.497(7) ?
C4 C5 1.511(6) ?
C4 H4 0.9800 ?
C5 H5A 0.9600 ?
C5 H5B 0.9600 ?
C5 H5C 0.9600 ?
C6 H6A 0.9600 ?
C6 H6B 0.9600 ?
C6 H6C 0.9600 ?
C7 C8 1.438(6) ?
C7 H7 0.9300 ?
C8 C13 1.407(6) ?
C8 C9 1.414(6) ?
C9 C10 1.405(6) ?
C10 C11 1.369(6) ?
C10 H10 0.9300 ?
C11 C12 1.379(6) ?
C11 H11 0.9300 ?
C12 C13 1.367(6) ?
C12 H12 0.9300 ?
C13 H13 0.9300 ?
C14 C15 1.385(6) ?
C14 H14 0.9300 ?
C15 C16 1.360(6) ?
C15 H15 0.9300 ?
C16 C17 1.403(6) ?
C16 H16 0.9300 ?
C17 C18 1.394(5) ?
C17 C24 1.429(6) ?
C18 C19 1.423(5) ?
C19 C20 1.403(5) ?
C20 C21 1.398(6) ?
C20 C25 1.425(6) ?
C21 C22 1.352(6) ?
C21 H21 0.9300 ?
C22 C23 1.384(6) ?
C22 H22 0.9300 ?
C23 H23 0.9300 ?
C24 C25 1.353(6) ?
C24 H24 0.9300 ?
C25 H25 0.9300 ?

loop_
_geom_hbond_atom_site_label_D
_geom_hbond_atom_site_label_H
_geom_hbond_atom_site_label_A
_geom_hbond_site_symmetry_A
_geom_hbond_distance_DH
_geom_hbond_distance_HA
_geom_hbond_distance_DA
_geom_hbond_angle_DHA
C12 H12 O4 11_666 0.93 2.44 3.311(6) 156
C24 H24 O1 13_657 0.93 2.51 3.224(6) 134

loop_
_geom_torsion_atom_site_label_1
_geom_torsion_atom_site_label_2
_geom_torsion_atom_site_label_3
_geom_torsion_atom_site_label_4
_geom_torsion
C1 C2 C3 C4 -62.4(6)
